data_2207627
loop_
_publ_author_name
'Yang, Xiong-Wen'
'Li, Ai-Jun'
'Zhu, Kong-Ming'
'Zhou, Xue-Qin'
'Liu, Dong-Zhi'

_publ_section_title
;
 4-(2,3-Dichlorophenyl)-1-[3-oxo-3-(2-thienyl)propyl]piperazin-1-ium
 chloride
;
_journal_issue 12
_journal_name_full 'Acta Crystallographica Section E'
_journal_page_first o4144
_journal_page_last o4145
_journal_paper_doi 10.1107/S1600536805037190
_journal_volume 61
_journal_year 2005
_chemical_formula_iupac 'C17 H19 Cl2 N2 O S+, Cl-'
_chemical_formula_moiety 'C17 H19 Cl2 N2 O S+, Cl-'
_chemical_formula_sum 'C17 H19 Cl3 N2 O S'
_chemical_formula_weight 405.75
_chemical_name_systematic
;3-(4-(2,3-dichlorophenyl)piperazin-1-yl)-1-(thiophen-2-yl)propan-1-one
hydrochloride
;
_space_group_IT_number 61
_symmetry_cell_setting orthorhombic
_symmetry_space_group_name_Hall '-P 2ac 2ab'
_symmetry_space_group_name_H-M 'P b c a'
_cell_angle_alpha 90.00
_cell_angle_beta 90.00
_cell_angle_gamma 90.00
_cell_formula_units_Z 8
_cell_length_a 15.400(2)
_cell_length_b 7.4361(11)
_cell_length_c 33.601(5)
_cell_measurement_reflns_used 6615
_cell_measurement_temperature 294(2)
_cell_measurement_theta_max 26.37
_cell_measurement_theta_min 2.42
_cell_volume 3847.9(9)
_computing_cell_refinement SMART
_computing_data_collection 'SMART (Bruker, 1997)'
_computing_data_reduction 'SAINT (Bruker, 1997)'
_computing_molecular_graphics 'SHELXTL (Bruker, 1997)'
_computing_publication_material SHELXTL
_computing_structure_refinement 'SHELXL97 (Sheldrick, 1997)'
_computing_structure_solution 'SHELXS97 (Sheldrick, 1997)'
_diffrn_ambient_temperature 294(2)
_diffrn_measured_fraction_theta_full 0.994
_diffrn_measured_fraction_theta_max 0.994
_diffrn_measurement_device_type 'Bruker SMART 1000 CCD area-detector'
_diffrn_measurement_method '\f and \w scans'
_diffrn_radiation_monochromator graphite
_diffrn_radiation_source 'fine-focus sealed tube'
_diffrn_radiation_type MoK\a
_diffrn_radiation_wavelength 0.71073
_diffrn_reflns_av_R_equivalents 0.0368
_diffrn_reflns_av_sigmaI/netI 0.0267
_diffrn_reflns_limit_h_max 19
_diffrn_reflns_limit_h_min -11
_diffrn_reflns_limit_k_max 8
_diffrn_reflns_limit_k_min -9
_diffrn_reflns_limit_l_max 33
_diffrn_reflns_limit_l_min -42
_diffrn_reflns_number 20192
_diffrn_reflns_theta_full 26.42
_diffrn_reflns_theta_max 26.42
_diffrn_reflns_theta_min 1.21
_diffrn_standards_decay_% 0
_diffrn_standards_interval_count 0
_diffrn_standards_number 0
_exptl_absorpt_coefficient_mu 0.592
_exptl_absorpt_correction_T_max 0.910
_exptl_absorpt_correction_T_min 0.850
_exptl_absorpt_correction_type multi-scan
_exptl_absorpt_process_details '(SADABS; Bruker, 1997)'
_exptl_crystal_colour colourless
_exptl_crystal_density_diffrn 1.401
_exptl_crystal_density_method 'not measured'
_exptl_crystal_description block
_exptl_crystal_F_000 1680
_exptl_crystal_size_max 0.22
_exptl_crystal_size_mid 0.18
_exptl_crystal_size_min 0.16
_refine_diff_density_max 0.348
_refine_diff_density_min -0.314
_refine_ls_extinction_method none
_refine_ls_goodness_of_fit_ref 1.115
_refine_ls_hydrogen_treatment mixed
_refine_ls_matrix_type full
_refine_ls_number_parameters 221
_refine_ls_number_reflns 3934
_refine_ls_number_restraints 0
_refine_ls_restrained_S_all 1.115
_refine_ls_R_factor_all 0.0801
_refine_ls_R_factor_gt 0.0583
_refine_ls_shift/su_max 0.001
_refine_ls_shift/su_mean 0.000
_refine_ls_structure_factor_coef Fsqd
_refine_ls_weighting_details 'calc w=1/[\s^2^(Fo^2^)+(0.044P)^2^+4.8252P] where P=(Fo^2^+2Fc^2^)/3'
_refine_ls_weighting_scheme calc
_refine_ls_wR_factor_gt 0.1278
_refine_ls_wR_factor_ref 0.1390
_reflns_number_gt 2963
_reflns_number_total 3934
_reflns_threshold_expression I>2\s(I)
_cod_data_source_file rz6132.cif
_cod_data_source_block I
_cod_depositor_comments
;
The following automatic conversions were performed:
'_symmetry_cell_setting' value 'Orthorhombic' changed to 'orthorhombic'
according to '/home/saulius/struct/CIF-dictionaries/cif_core.dic'
dictionary named 'cif_core.dic' version 2.4.1 from 2010-06-29.

Automatic conversion script
Id: cif_fix_enum 1527 2010-12-29 10:47:43Z saulius 

The following automatic conversions were performed:

'_symmetry_cell_setting' value 'Orthorhombic' changed to
'orthorhombic' according to
/home/saulius/struct/CIF-dictionaries/cif_core.dic dictionary named
'cif_core.dic' version 2.4.1 from 2010-06-29.

Automatic conversion script
Id: cif_fix_values 1715 2011-07-08 13:25:40Z adriana 
;
_cod_database_code 2207627
_cod_database_fobs_code 2207627

loop_
_symmetry_equiv_pos_as_xyz
'x, y, z'
'-x+1/2, -y, z+1/2'
'-x, y+1/2, -z+1/2'
'x+1/2, -y+1/2, -z'
'-x, -y, -z'
'x-1/2, y, -z-1/2'
'x, -y-1/2, z-1/2'
'-x-1/2, y-1/2, z'

loop_
_atom_site_label
_atom_site_fract_x
_atom_site_fract_y
_atom_site_fract_z
_atom_site_U_iso_or_equiv
_atom_site_adp_type
_atom_site_calc_flag
_atom_site_refinement_flags
_atom_site_occupancy
_atom_site_type_symbol
Cl1 0.67928(6) 0.67971(16) 0.32502(3) 0.0716(3) Uani d . 1 Cl
Cl2 0.75875(8) 0.68792(17) 0.23973(4) 0.0931(4) Uani d . 1 Cl
S1 0.22525(7) 0.56383(17) 0.57614(3) 0.0691(3) Uani d . 1 S
O1 0.37928(17) 0.5437(6) 0.52508(8) 0.1014(13) Uani d . 1 O
N1 0.42628(15) 0.4417(4) 0.40583(7) 0.0357(5) Uani d . 1 N
H1A 0.401(2) 0.325(5) 0.4025(10) 0.048(9) Uiso d . 1 H
N2 0.50252(15) 0.5250(4) 0.33007(7) 0.0389(6) Uani d . 1 N
C1 0.1160(3) 0.5563(6) 0.57623(12) 0.0741(12) Uani d . 1 C
H1 0.0825 0.5678 0.5991 0.089 Uiso calc R 1 H
C2 0.0821(3) 0.5320(7) 0.53965(13) 0.0798(13) Uani d . 1 C
H2 0.0228 0.5264 0.5345 0.096 Uiso calc R 1 H
C3 0.1478(2) 0.5157(6) 0.50969(11) 0.0595(10) Uani d . 1 C
H3 0.1364 0.4975 0.4828 0.071 Uiso calc R 1 H
C4 0.2292(2) 0.5302(5) 0.52540(9) 0.0440(8) Uani d . 1 C
C5 0.3140(2) 0.5220(5) 0.50606(9) 0.0477(8) Uani d . 1 C
C6 0.3190(2) 0.4855(5) 0.46179(9) 0.0428(7) Uani d . 1 C
H6A 0.2946 0.3681 0.4560 0.051 Uiso calc R 1 H
H6B 0.2856 0.5751 0.4475 0.051 Uiso calc R 1 H
C7 0.4126(2) 0.4919(5) 0.44846(9) 0.0481(8) Uani d . 1 C
H7A 0.4347 0.6126 0.4527 0.058 Uiso calc R 1 H
H7B 0.4463 0.4110 0.4650 0.058 Uiso calc R 1 H
C8 0.38451(19) 0.5699(4) 0.37738(9) 0.0417(7) Uani d . 1 C
H8A 0.4032 0.6915 0.3835 0.050 Uiso calc R 1 H
H8B 0.3220 0.5647 0.3805 0.050 Uiso calc R 1 H
C9 0.40802(19) 0.5255(5) 0.33472(9) 0.0427(7) Uani d . 1 C
H9A 0.3849 0.4084 0.3277 0.051 Uiso calc R 1 H
H9B 0.3826 0.6140 0.3170 0.051 Uiso calc R 1 H
C10 0.5395(2) 0.3833(4) 0.35523(9) 0.0416(7) Uani d . 1 C
H10A 0.6016 0.3751 0.3507 0.050 Uiso calc R 1 H
H10B 0.5136 0.2684 0.3485 0.050 Uiso calc R 1 H
C11 0.52203(18) 0.4261(5) 0.39815(9) 0.0414(7) Uani d . 1 C
H11A 0.5503 0.5383 0.4051 0.050 Uiso calc R 1 H
H11B 0.5462 0.3320 0.4148 0.050 Uiso calc R 1 H
C12 0.5359(2) 0.5314(4) 0.29065(9) 0.0385(7) Uani d . 1 C
C13 0.4887(2) 0.4802(4) 0.25763(9) 0.0488(8) Uani d . 1 C
H13 0.4319 0.4401 0.2608 0.059 Uiso calc R 1 H
C14 0.5245(3) 0.4877(5) 0.21985(10) 0.0599(10) Uani d . 1 C
H14 0.4913 0.4531 0.1980 0.072 Uiso calc R 1 H
C15 0.6083(3) 0.5455(5) 0.21427(11) 0.0612(11) Uani d . 1 C
H15 0.6329 0.5462 0.1890 0.073 Uiso calc R 1 H
C16 0.6555(2) 0.6025(4) 0.24681(12) 0.0537(9) Uani d . 1 C
C17 0.6203(2) 0.5969(4) 0.28484(10) 0.0444(8) Uani d . 1 C
Cl3 0.37094(6) 0.05225(11) 0.39880(3) 0.0521(2) Uani d . 1 Cl

loop_
_atom_site_aniso_label
_atom_site_aniso_U_11
_atom_site_aniso_U_22
_atom_site_aniso_U_33
_atom_site_aniso_U_12
_atom_site_aniso_U_13
_atom_site_aniso_U_23
Cl1 0.0486(5) 0.0887(8) 0.0776(7) -0.0209(5) 0.0046(5) -0.0190(6)
Cl2 0.0791(7) 0.0756(7) 0.1244(10) -0.0130(6) 0.0628(7) -0.0052(7)
S1 0.0823(8) 0.0867(8) 0.0384(5) 0.0070(6) 0.0051(4) -0.0061(5)
O1 0.0483(16) 0.211(4) 0.0454(15) 0.005(2) -0.0103(13) -0.039(2)
N1 0.0313(12) 0.0421(14) 0.0336(13) -0.0018(11) -0.0016(10) -0.0024(11)
N2 0.0321(13) 0.0476(15) 0.0369(13) 0.0009(11) 0.0018(10) 0.0071(11)
C1 0.081(3) 0.085(3) 0.057(2) 0.003(2) 0.030(2) 0.001(2)
C2 0.056(2) 0.118(4) 0.065(3) -0.005(3) 0.018(2) -0.008(3)
C3 0.048(2) 0.086(3) 0.0438(19) -0.0041(19) 0.0032(16) -0.0024(19)
C4 0.0483(19) 0.049(2) 0.0343(15) 0.0027(15) 0.0017(13) -0.0011(14)
C5 0.0427(18) 0.061(2) 0.0398(17) 0.0028(16) -0.0063(14) -0.0080(15)
C6 0.0393(16) 0.0543(19) 0.0348(15) 0.0020(15) -0.0031(13) -0.0057(14)
C7 0.0414(17) 0.066(2) 0.0375(16) -0.0039(16) -0.0009(14) -0.0136(16)
C8 0.0362(16) 0.0416(18) 0.0472(18) 0.0039(14) 0.0010(13) 0.0040(14)
C9 0.0343(16) 0.0509(19) 0.0428(17) 0.0017(14) -0.0029(13) 0.0109(15)
C10 0.0385(16) 0.0492(18) 0.0371(15) 0.0056(14) 0.0001(13) 0.0030(14)
C11 0.0320(15) 0.0520(19) 0.0402(16) 0.0021(14) -0.0037(13) -0.0006(15)
C12 0.0437(17) 0.0314(15) 0.0404(16) 0.0007(13) 0.0055(13) 0.0052(13)
C13 0.061(2) 0.0405(18) 0.0448(18) -0.0064(16) -0.0012(16) 0.0079(14)
C14 0.099(3) 0.042(2) 0.0387(18) -0.001(2) -0.0018(19) 0.0044(15)
C15 0.098(3) 0.0388(19) 0.047(2) 0.013(2) 0.028(2) 0.0071(16)
C16 0.063(2) 0.0308(16) 0.067(2) 0.0020(16) 0.0296(19) 0.0045(16)
C17 0.0473(18) 0.0336(16) 0.0523(19) 0.0004(14) 0.0073(15) -0.0012(14)
Cl3 0.0614(5) 0.0432(4) 0.0519(5) -0.0070(4) 0.0100(4) -0.0042(4)

loop_
_atom_type_symbol
_atom_type_description
_atom_type_scat_dispersion_real
_atom_type_scat_dispersion_imag
_atom_type_scat_source
C C 0.0033 0.0016 'International Tables Vol C Tables 4.2.6.8 and 6.1.1.4'
H H 0.0000 0.0000 'International Tables Vol C Tables 4.2.6.8 and 6.1.1.4'
N N 0.0061 0.0033 'International Tables Vol C Tables 4.2.6.8 and 6.1.1.4'
O O 0.0106 0.0060 'International Tables Vol C Tables 4.2.6.8 and 6.1.1.4'
S S 0.1246 0.1234 'International Tables Vol C Tables 4.2.6.8 and 6.1.1.4'
Cl Cl 0.1484 0.1585 'International Tables Vol C Tables 4.2.6.8 and 6.1.1.4'

loop_
_geom_angle_atom_site_label_1
_geom_angle_atom_site_label_2
_geom_angle_atom_site_label_3
_geom_angle
C1 S1 C4 91.83(19)
C7 N1 C8 113.1(2)
C7 N1 C11 108.8(2)
C8 N1 C11 111.2(2)
C7 N1 H1A 106(2)
C8 N1 H1A 109(2)
C11 N1 H1A 108(2)
C12 N2 C9 117.3(2)
C12 N2 C10 114.9(2)
C9 N2 C10 109.0(2)
C2 C1 S1 113.0(3)
C2 C1 H1 123.5
S1 C1 H1 123.5
C1 C2 C3 112.2(4)
C1 C2 H2 123.9
C3 C2 H2 123.9
C4 C3 C2 111.7(3)
C4 C3 H3 124.1
C2 C3 H3 124.1
C3 C4 C5 130.2(3)
C3 C4 S1 111.2(2)
C5 C4 S1 118.5(2)
O1 C5 C4 120.4(3)
O1 C5 C6 120.2(3)
C4 C5 C6 119.4(3)
C7 C6 C5 109.6(3)
C7 C6 H6A 109.8
C5 C6 H6A 109.8
C7 C6 H6B 109.8
C5 C6 H6B 109.8
H6A C6 H6B 108.2
N1 C7 C6 114.3(2)
N1 C7 H7A 108.7
C6 C7 H7A 108.7
N1 C7 H7B 108.7
C6 C7 H7B 108.7
H7A C7 H7B 107.6
N1 C8 C9 111.3(2)
N1 C8 H8A 109.4
C9 C8 H8A 109.4
N1 C8 H8B 109.4
C9 C8 H8B 109.4
H8A C8 H8B 108.0
N2 C9 C8 109.8(2)
N2 C9 H9A 109.7
C8 C9 H9A 109.7
N2 C9 H9B 109.7
C8 C9 H9B 109.7
H9A C9 H9B 108.2
N2 C10 C11 109.4(3)
N2 C10 H10A 109.8
C11 C10 H10A 109.8
N2 C10 H10B 109.8
C11 C10 H10B 109.8
H10A C10 H10B 108.2
C10 C11 N1 110.9(2)
C10 C11 H11A 109.5
N1 C11 H11A 109.5
C10 C11 H11B 109.5
N1 C11 H11B 109.5
H11A C11 H11B 108.0
C13 C12 C17 118.2(3)
C13 C12 N2 123.3(3)
C17 C12 N2 118.5(3)
C12 C13 C14 121.1(3)
C12 C13 H13 119.5
C14 C13 H13 119.5
C15 C14 C13 120.8(4)
C15 C14 H14 119.6
C13 C14 H14 119.6
C14 C15 C16 118.9(3)
C14 C15 H15 120.6
C16 C15 H15 120.6
C15 C16 C17 121.0(3)
C15 C16 Cl2 119.2(3)
C17 C16 Cl2 119.8(3)
C16 C17 C12 120.0(3)
C16 C17 Cl1 120.0(3)
C12 C17 Cl1 119.9(2)

loop_
_geom_bond_atom_site_label_1
_geom_bond_atom_site_label_2
_geom_bond_distance
Cl1 C17 1.740(3)
Cl2 C16 1.729(4)
S1 C1 1.683(5)
S1 C4 1.724(3)
O1 C5 1.203(4)
N1 C7 1.495(4)
N1 C8 1.496(4)
N1 C11 1.502(4)
N1 H1A 0.95(4)
N2 C12 1.422(4)
N2 C9 1.464(4)
N2 C10 1.465(4)
C1 C2 1.348(6)
C1 H1 0.9300
C2 C3 1.433(5)
C2 H2 0.9300
C3 C4 1.364(5)
C3 H3 0.9300
C4 C5 1.460(5)
C5 C6 1.514(4)
C6 C7 1.510(4)
C6 H6A 0.9700
C6 H6B 0.9700
C7 H7A 0.9700
C7 H7B 0.9700
C8 C9 1.515(4)
C8 H8A 0.9700
C8 H8B 0.9700
C9 H9A 0.9700
C9 H9B 0.9700
C10 C11 1.501(4)
C10 H10A 0.9700
C10 H10B 0.9700
C11 H11A 0.9700
C11 H11B 0.9700
C12 C13 1.380(4)
C12 C17 1.401(4)
C13 C14 1.385(5)
C13 H13 0.9300
C14 C15 1.374(6)
C14 H14 0.9300
C15 C16 1.380(6)
C15 H15 0.9300
C16 C17 1.389(5)

loop_
_geom_hbond_atom_site_label_D
_geom_hbond_atom_site_label_H
_geom_hbond_atom_site_label_A
_geom_hbond_site_symmetry_A
_geom_hbond_distance_DH
_geom_hbond_distance_HA
_geom_hbond_distance_DA
_geom_hbond_angle_DHA
C11 H11B O1 5_666 0.97 2.50 3.002(4) 112.1
C9 H9B Cl2 6_556 0.97 2.75 3.606(3) 147.2

loop_
_geom_torsion_atom_site_label_1
_geom_torsion_atom_site_label_2
_geom_torsion_atom_site_label_3
_geom_torsion_atom_site_label_4
_geom_torsion
C4 S1 C1 C2 -0.8(4)
S1 C1 C2 C3 0.9(6)
C1 C2 C3 C4 -0.5(6)
C2 C3 C4 C5 -180.0(4)
C2 C3 C4 S1 -0.1(5)
C1 S1 C4 C3 0.5(3)
C1 S1 C4 C5 -179.6(3)
C3 C4 C5 O1 177.6(5)
S1 C4 C5 O1 -2.2(5)
C3 C4 C5 C6 -2.5(6)
S1 C4 C5 C6 177.7(3)
O1 C5 C6 C7 -2.7(5)
C4 C5 C6 C7 177.4(3)
C8 N1 C7 C6 64.4(4)
C11 N1 C7 C6 -171.5(3)
C5 C6 C7 N1 174.9(3)
C7 N1 C8 C9 173.9(3)
C11 N1 C8 C9 51.1(3)
C12 N2 C9 C8 -164.4(3)
C10 N2 C9 C8 62.8(3)
N1 C8 C9 N2 -56.5(3)
C12 N2 C10 C11 161.8(3)
C9 N2 C10 C11 -64.1(3)
N2 C10 C11 N1 58.8(3)
C7 N1 C11 C10 -177.6(3)
C8 N1 C11 C10 -52.4(3)
C9 N2 C12 C13 -21.8(4)
C10 N2 C12 C13 108.4(3)
C9 N2 C12 C17 156.7(3)
C10 N2 C12 C17 -73.2(4)
C17 C12 C13 C14 2.1(5)
N2 C12 C13 C14 -179.5(3)
C12 C13 C14 C15 0.3(5)
C13 C14 C15 C16 -2.4(5)
C14 C15 C16 C17 2.0(5)
C14 C15 C16 Cl2 -176.2(3)
C15 C16 C17 C12 0.5(5)
Cl2 C16 C17 C12 178.6(2)
C15 C16 C17 Cl1 -176.9(3)
Cl2 C16 C17 Cl1 1.2(4)
C13 C12 C17 C16 -2.5(5)
N2 C12 C17 C16 179.0(3)
C13 C12 C17 Cl1 174.9(2)
N2 C12 C17 Cl1 -3.6(4)

loop_
_cod_related_entry_id
_cod_related_entry_database
_cod_related_entry_code
1 ChemSpider 21126819
